data_7203849
loop_
_publ_author_name
'Tang, Xin-Jing'
'Wu, Li-Zhu'
'Zhang, Li-Ping'
'Tung, Chen-Ho'

_publ_section_title
;
 Two-photon-pumped frequency-upconverted lasing and optical power
 limiting properties of vinylbenzothiazole-containing compounds in
 solution
;
_journal_coden_ASTM PPCPFQ
_journal_issue 23
_journal_name_full 'Physical Chemistry Chemical Physics'
_journal_page_first 5744
_journal_page_last 5747
_journal_paper_doi 10.1039/b206259c
_journal_volume 4
_journal_year 2002
_chemical_formula_sum 'C19 H21 I N2 O S'
_chemical_formula_weight 452.34
_space_group_IT_number 2
_symmetry_cell_setting triclinic
_symmetry_space_group_name_Hall '-P 1'
_symmetry_space_group_name_H-M 'P -1'
_atom_sites_solution_hydrogens geom
_atom_sites_solution_primary direct
_atom_sites_solution_secondary difmap
_audit_creation_method SHELXL-97
_cell_angle_alpha 76.360(2)
_cell_angle_beta 78.100(2)
_cell_angle_gamma 74.491(2)
_cell_formula_units_Z 2
_cell_length_a 7.5429(7)
_cell_length_b 10.9459(10)
_cell_length_c 12.1974(11)
_cell_measurement_temperature 293(2)
_cell_volume 931.94(15)
_computing_cell_refinement 'Bruker SMART'
_computing_data_collection 'Bruker SMART'
_computing_data_reduction 'Bruker SHELXTL'
_computing_molecular_graphics 'Bruker SHELXTL'
_computing_publication_material 'Bruker SHELXTL'
_computing_structure_refinement 'SHELXL-97 (Sheldrick, 1997)'
_computing_structure_solution 'SHELXS-97 (Sheldrick, 1990)'
_diffrn_ambient_temperature 293(2)
_diffrn_measured_fraction_theta_full 0.894
_diffrn_measured_fraction_theta_max 0.894
_diffrn_measurement_device_type 'CCD area detector'
_diffrn_measurement_method 'phi and omega scans'
_diffrn_radiation_monochromator graphite
_diffrn_radiation_source 'fine-focus sealed tube'
_diffrn_radiation_type MoK\a
_diffrn_radiation_wavelength 0.71073
_diffrn_reflns_av_R_equivalents 0.0197
_diffrn_reflns_av_sigmaI/netI 0.0788
_diffrn_reflns_limit_h_max 9
_diffrn_reflns_limit_h_min -11
_diffrn_reflns_limit_k_max 16
_diffrn_reflns_limit_k_min -16
_diffrn_reflns_limit_l_max 17
_diffrn_reflns_limit_l_min -18
_diffrn_reflns_number 8859
_diffrn_reflns_theta_full 33.44
_diffrn_reflns_theta_max 33.44
_diffrn_reflns_theta_min 2.36
_exptl_absorpt_coefficient_mu 1.838
_exptl_absorpt_correction_T_max 1.000000
_exptl_absorpt_correction_T_min 0.748161
_exptl_absorpt_correction_type 'SADABS -Bruker area detector absorption correc'
_exptl_crystal_colour black
_exptl_crystal_density_diffrn 1.612
_exptl_crystal_density_method 'not measured'
_exptl_crystal_description sheet
_exptl_crystal_F_000 452
_exptl_crystal_size_max 0.05
_exptl_crystal_size_mid 0.05
_exptl_crystal_size_min 0.3
_refine_diff_density_max 0.988
_refine_diff_density_min -0.268
_refine_diff_density_rms 0.087
_refine_ls_extinction_method none
_refine_ls_goodness_of_fit_ref 0.659
_refine_ls_hydrogen_treatment mixed
_refine_ls_matrix_type full
_refine_ls_number_parameters 220
_refine_ls_number_reflns 6492
_refine_ls_number_restraints 0
_refine_ls_restrained_S_all 0.659
_refine_ls_R_factor_all 0.0971
_refine_ls_R_factor_gt 0.0412
_refine_ls_shift/su_max 0.520
_refine_ls_shift/su_mean 0.032
_refine_ls_structure_factor_coef Fsqd
_refine_ls_weighting_details 'calc w=1/[\s^2^(Fo^2^)+(0.0651P)^2^+0.0000P] where P=(Fo^2^+2Fc^2^)/3'
_refine_ls_weighting_scheme calc
_refine_ls_wR_factor_gt 0.0851
_refine_ls_wR_factor_ref 0.1068
_reflns_number_gt 3075
_reflns_number_total 6492
_reflns_threshold_expression >2sigma(I)
_cod_data_source_file 189061.txt
_cod_data_source_block 2053
_cod_depositor_comments
;
The following automatic conversions were performed:
'_symmetry_cell_setting' value 'Triclinic' changed to 'triclinic'
according to '/home/saulius/struct/CIF-dictionaries/cif_core.dic'
dictionary named 'cif_core.dic' version 2.4.1 from 2010-06-29.

Automatic conversion script
Id: cif_fix_enum 1527 2010-12-29 10:47:43Z saulius 
;
_cod_original_sg_symbol_H-M P-1
_cod_database_code 7203849

loop_
_symmetry_equiv_pos_as_xyz
'x, y, z'
'-x, -y, -z'

loop_
_atom_site_label
_atom_site_type_symbol
_atom_site_fract_x
_atom_site_fract_y
_atom_site_fract_z
_atom_site_U_iso_or_equiv
_atom_site_adp_type
_atom_site_occupancy
_atom_site_symmetry_multiplicity
_atom_site_calc_flag
_atom_site_refinement_flags
_atom_site_disorder_assembly
_atom_site_disorder_group
I1 I 0.36530(4) 0.78629(2) 0.24936(2) 0.05895(11) Uani 1 1 d . . .
S1 S 0.97039(16) 0.53879(9) 0.24018(8) 0.0616(3) Uani 1 1 d . . .
O1 O 0.1133(4) 1.0810(3) 0.7118(2) 0.0782(9) Uani 1 1 d . . .
H1 H 0.0033 1.1119 0.7057 0.117 Uiso 1 1 calc R . .
N1 N 0.9511(4) 0.3134(3) 0.3523(2) 0.0438(6) Uani 1 1 d . . .
N2 N 0.3278(4) 0.8374(3) 0.8390(2) 0.0519(7) Uani 1 1 d . . .
C1 C 1.0586(4) 0.2930(3) 0.2467(3) 0.0431(7) Uani 1 1 d . . .
C2 C 1.1353(5) 0.1755(4) 0.2122(3) 0.0516(9) Uani 1 1 d . . .
H2 H 1.1197 0.0982 0.2604 0.062 Uiso 1 1 calc R . .
C3 C 1.2355(5) 0.1774(4) 0.1039(3) 0.0576(10) Uani 1 1 d . . .
H3 H 1.2882 0.0999 0.0786 0.069 Uiso 1 1 calc R . .
C4 C 1.2594(5) 0.2919(4) 0.0320(3) 0.0616(11) Uani 1 1 d . . .
H4 H 1.3275 0.2900 -0.0407 0.074 Uiso 1 1 calc R . .
C5 C 1.1841(5) 0.4084(4) 0.0661(3) 0.0605(10) Uani 1 1 d . . .
H5 H 1.2011 0.4854 0.0178 0.073 Uiso 1 1 calc R . .
C6 C 1.0815(5) 0.4078(3) 0.1750(3) 0.0493(8) Uani 1 1 d . . .
C7 C 0.9079(6) 0.2081(4) 0.4390(3) 0.0582(10) Uani 1 1 d . . .
H7A H 1.0023 0.1779 0.4875 0.087 Uiso 1 1 calc R . .
H7B H 0.9030 0.1392 0.4043 0.087 Uiso 1 1 calc R . .
H7C H 0.7895 0.2363 0.4837 0.087 Uiso 1 1 calc R . .
C8 C 0.8937(5) 0.4377(3) 0.3623(3) 0.0439(7) Uani 1 1 d . . .
C9 C 0.7851(5) 0.4838(4) 0.4604(3) 0.0480(8) Uani 1 1 d . . .
H9 H 0.7472 0.4243 0.5231 0.058 Uiso 1 1 calc R . .
C10 C 0.7350(5) 0.6095(3) 0.4662(3) 0.0461(8) Uani 1 1 d . . .
H10 H 0.7739 0.6664 0.4017 0.055 Uiso 1 1 calc R . .
C11 C 0.6278(5) 0.6655(3) 0.5611(3) 0.0442(8) Uani 1 1 d . . .
C12 C 0.5533(5) 0.5938(3) 0.6616(3) 0.0463(8) Uani 1 1 d . . .
H12 H 0.5711 0.5052 0.6676 0.056 Uiso 1 1 calc R . .
C13 C 0.4539(5) 0.6494(3) 0.7528(3) 0.0459(8) Uani 1 1 d . . .
H13 H 0.4058 0.5980 0.8183 0.055 Uiso 1 1 calc R . .
C14 C 0.4243(5) 0.7834(3) 0.7479(3) 0.0433(7) Uani 1 1 d . . .
C15 C 0.4973(5) 0.8567(3) 0.6458(3) 0.0483(8) Uani 1 1 d . . .
H15 H 0.4786 0.9455 0.6391 0.058 Uiso 1 1 calc R . .
C16 C 0.5959(5) 0.7993(3) 0.5559(3) 0.0507(9) Uani 1 1 d . . .
H16 H 0.6428 0.8503 0.4897 0.061 Uiso 1 1 calc R . .
C17 C 0.2515(6) 0.7583(4) 0.9419(3) 0.0609(10) Uani 1 1 d . . .
H17A H 0.1665 0.7175 0.9235 0.091 Uiso 1 1 calc R . .
H17B H 0.1868 0.8118 0.9965 0.091 Uiso 1 1 calc R . .
H17C H 0.3508 0.6934 0.9737 0.091 Uiso 1 1 calc R . .
C18 C 0.3202(5) 0.9703(3) 0.8465(3) 0.0550(9) Uani 1 1 d . . .
H18A H 0.4182 1.0008 0.7905 0.066 Uiso 1 1 calc R . .
H18B H 0.3442 0.9708 0.9215 0.066 Uiso 1 1 calc R . .
C19 C 0.1367(6) 1.0620(4) 0.8269(3) 0.0640(11) Uani 1 1 d . . .
H19A H 0.0362 1.0271 0.8762 0.077 Uiso 1 1 calc R . .
H19B H 0.1325 1.1441 0.8458 0.077 Uiso 1 1 calc R . .

loop_
_atom_site_aniso_label
_atom_site_aniso_U_11
_atom_site_aniso_U_22
_atom_site_aniso_U_33
_atom_site_aniso_U_23
_atom_site_aniso_U_13
_atom_site_aniso_U_12
I1 0.06092(18) 0.05634(16) 0.05173(15) -0.00672(10) 0.00164(11) -0.01122(12)
S1 0.0722(7) 0.0503(5) 0.0522(5) -0.0122(4) 0.0079(5) -0.0082(5)
O1 0.0636(19) 0.094(2) 0.0654(18) -0.0182(16) 0.0001(14) -0.0038(18)
N1 0.0419(16) 0.0479(16) 0.0432(15) -0.0177(12) -0.0075(12) -0.0045(13)
N2 0.0542(18) 0.0499(17) 0.0522(17) -0.0223(13) 0.0018(14) -0.0096(14)
C1 0.0348(17) 0.057(2) 0.0373(16) -0.0161(14) -0.0033(13) -0.0048(15)
C2 0.053(2) 0.056(2) 0.0484(19) -0.0194(16) -0.0106(16) -0.0048(18)
C3 0.049(2) 0.072(3) 0.054(2) -0.034(2) -0.0101(17) 0.0042(19)
C4 0.046(2) 0.088(3) 0.048(2) -0.027(2) 0.0015(16) -0.004(2)
C5 0.057(2) 0.070(3) 0.048(2) -0.0113(18) 0.0023(17) -0.012(2)
C6 0.043(2) 0.055(2) 0.0468(19) -0.0168(16) -0.0017(15) -0.0042(16)
C7 0.059(2) 0.065(2) 0.048(2) -0.0154(17) 0.0015(17) -0.011(2)
C8 0.0389(18) 0.0518(19) 0.0417(17) -0.0143(14) -0.0065(14) -0.0066(15)
C9 0.047(2) 0.057(2) 0.0397(17) -0.0174(15) -0.0020(14) -0.0090(17)
C10 0.0439(19) 0.054(2) 0.0410(17) -0.0161(15) -0.0065(14) -0.0070(16)
C11 0.0427(19) 0.0487(19) 0.0440(17) -0.0178(14) -0.0100(14) -0.0050(15)
C12 0.053(2) 0.0397(17) 0.0482(18) -0.0165(14) -0.0071(15) -0.0069(15)
C13 0.050(2) 0.0459(19) 0.0424(17) -0.0112(14) -0.0038(15) -0.0116(16)
C14 0.0394(18) 0.0485(19) 0.0441(18) -0.0159(14) -0.0078(14) -0.0062(15)
C15 0.053(2) 0.0385(17) 0.0517(19) -0.0124(14) -0.0064(16) -0.0057(16)
C16 0.052(2) 0.048(2) 0.0486(19) -0.0105(15) -0.0013(16) -0.0092(17)
C17 0.064(3) 0.069(3) 0.047(2) -0.0215(18) 0.0049(18) -0.011(2)
C18 0.054(2) 0.057(2) 0.060(2) -0.0322(18) -0.0049(17) -0.0074(18)
C19 0.063(3) 0.063(2) 0.065(2) -0.0292(19) -0.001(2) -0.003(2)

loop_
_atom_type_symbol
_atom_type_description
_atom_type_scat_dispersion_real
_atom_type_scat_dispersion_imag
_atom_type_scat_source
I I -0.4742 1.8119 'International Tables Vol C Tables 4.2.6.8 and 6.1.1.4'
S S 0.1246 0.1234 'International Tables Vol C Tables 4.2.6.8 and 6.1.1.4'
N N 0.0061 0.0033 'International Tables Vol C Tables 4.2.6.8 and 6.1.1.4'
C C 0.0033 0.0016 'International Tables Vol C Tables 4.2.6.8 and 6.1.1.4'
H H 0.0000 0.0000 'International Tables Vol C Tables 4.2.6.8 and 6.1.1.4'
O O 0.0106 0.0060 'International Tables Vol C Tables 4.2.6.8 and 6.1.1.4'

loop_
_geom_angle_atom_site_label_1
_geom_angle_atom_site_label_2
_geom_angle_atom_site_label_3
_geom_angle
_geom_angle_site_symmetry_1
_geom_angle_site_symmetry_3
_geom_angle_publ_flag
C6 S1 C8 91.01(17) . . ?
C8 N1 C1 114.4(3) . . ?
C8 N1 C7 124.3(3) . . ?
C1 N1 C7 121.3(3) . . ?
C14 N2 C18 122.7(3) . . ?
C14 N2 C17 120.6(3) . . ?
C18 N2 C17 116.0(3) . . ?
C2 C1 C6 121.2(3) . . ?
C2 C1 N1 127.0(3) . . ?
C6 C1 N1 111.7(3) . . ?
C1 C2 C3 117.6(4) . . ?
C4 C3 C2 121.5(3) . . ?
C3 C4 C5 121.1(3) . . ?
C4 C5 C6 118.0(4) . . ?
C1 C6 C5 120.7(3) . . ?
C1 C6 S1 111.2(2) . . ?
C5 C6 S1 128.1(3) . . ?
N1 C8 C9 125.4(3) . . ?
N1 C8 S1 111.7(2) . . ?
C9 C8 S1 122.9(3) . . ?
C10 C9 C8 122.6(3) . . ?
C9 C10 C11 127.0(3) . . ?
C16 C11 C12 116.7(3) . . ?
C16 C11 C10 120.0(3) . . ?
C12 C11 C10 123.3(3) . . ?
C13 C12 C11 122.3(3) . . ?
C12 C13 C14 120.8(3) . . ?
N2 C14 C15 122.4(3) . . ?
N2 C14 C13 120.5(3) . . ?
C15 C14 C13 117.1(3) . . ?
C16 C15 C14 121.1(3) . . ?
C11 C16 C15 121.9(3) . . ?
N2 C18 C19 113.6(3) . . ?
O1 C19 C18 110.1(3) . . ?

loop_
_geom_bond_atom_site_label_1
_geom_bond_atom_site_label_2
_geom_bond_distance
_geom_bond_site_symmetry_2
_geom_bond_publ_flag
S1 C6 1.735(3) . ?
S1 C8 1.728(3) . ?
O1 C19 1.411(5) . ?
N1 C8 1.340(4) . ?
N1 C1 1.405(4) . ?
N1 C7 1.428(4) . ?
N2 C14 1.363(4) . ?
N2 C18 1.464(4) . ?
N2 C17 1.453(5) . ?
C1 C2 1.387(5) . ?
C1 C6 1.382(5) . ?
C2 C3 1.379(5) . ?
C3 C4 1.382(6) . ?
C4 C5 1.374(6) . ?
C5 C6 1.393(4) . ?
C8 C9 1.419(4) . ?
C9 C10 1.341(5) . ?
C10 C11 1.433(4) . ?
C11 C16 1.407(5) . ?
C11 C12 1.391(5) . ?
C12 C13 1.378(4) . ?
C13 C14 1.412(5) . ?
C14 C15 1.407(4) . ?
C15 C16 1.374(5) . ?
C18 C19 1.503(5) . ?

loop_
_cod_changelog_entry_id
_cod_changelog_entry_author
_cod_changelog_entry_date
_cod_changelog_entry_text
1 'Vaitkus, Antanas' 2022-04-22T19:10:00+03:00 'Updated bibliographic information.'

loop_
_cod_related_entry_id
_cod_related_entry_database
_cod_related_entry_code
1 ChemSpider 30653680
